data_7203626
loop_
_publ_author_name
'Kalf, Irmgard'
'Braun, Michaela'
'Wang, Yutian'
'Englert, Ulli'

_publ_section_title
;
 Homo- and heterochiral coordination polymers of silver with
 diaminocyclohexane as bridging ligand: The effect of chirality on
 argentophilic interactions
;
_journal_issue 12
_journal_name_full CrystEngComm
_journal_page_first 916
_journal_paper_doi 10.1039/b612027j
_journal_volume 8
_journal_year 2006
_chemical_absolute_configuration rmad
_chemical_formula_moiety 'C6 H14 Ag N2, N O3'
_chemical_formula_sum 'C6 H14 Ag N3 O3'
_chemical_formula_weight 284.07
_chemical_name_common (Ag(SS-chxn))NO3
_chemical_name_systematic
;
?
;
_space_group_IT_number 5
_symmetry_cell_setting monoclinic
_symmetry_space_group_name_Hall 'C 2y'
_symmetry_space_group_name_H-M 'C 1 2 1'
_atom_sites_solution_hydrogens geom
_atom_sites_solution_primary direct
_atom_sites_solution_secondary difmap
_audit_creation_method SHELXL-97
_cell_angle_alpha 90.00
_cell_angle_beta 93.354(4)
_cell_angle_gamma 90.00
_cell_formula_units_Z 8
_cell_length_a 24.132(6)
_cell_length_b 6.8438(16)
_cell_length_c 11.751(3)
_cell_measurement_reflns_used 3826
_cell_measurement_temperature 120(2)
_cell_measurement_theta_max 24.95
_cell_measurement_theta_min 3.09
_cell_volume 1937.4(8)
_computing_cell_refinement SMART
_computing_data_collection 'SMART (Bruker, 2001)'
_computing_data_reduction 'SAINT (Bruker, 1999)'
_computing_molecular_graphics 'PLATON (Spek, 1990)'
_computing_structure_refinement 'SHELXL-97 (Sheldrick, 1997)'
_computing_structure_solution 'SHELXS-97 (Sheldrick, 1990)'
_diffrn_ambient_temperature 120(2)
_diffrn_measured_fraction_theta_full .983
_diffrn_measured_fraction_theta_max .983
_diffrn_measurement_device_type 'CCD area detector'
_diffrn_measurement_method 'omega scans'
_diffrn_radiation_monochromator graphite
_diffrn_radiation_source 'fine-focus sealed tube'
_diffrn_radiation_type MoK\a
_diffrn_radiation_wavelength 0.71073
_diffrn_reflns_av_R_equivalents 0.0561
_diffrn_reflns_av_sigmaI/netI 0.0637
_diffrn_reflns_limit_h_max 31
_diffrn_reflns_limit_h_min -31
_diffrn_reflns_limit_k_max 8
_diffrn_reflns_limit_k_min -8
_diffrn_reflns_limit_l_max 15
_diffrn_reflns_limit_l_min -13
_diffrn_reflns_number 12366
_diffrn_reflns_theta_full 27.58
_diffrn_reflns_theta_max 27.58
_diffrn_reflns_theta_min 1.74
_exptl_absorpt_coefficient_mu 2.062
_exptl_absorpt_correction_T_max 0.98
_exptl_absorpt_correction_T_min 0.50
_exptl_absorpt_correction_type multi-scan
_exptl_absorpt_process_details 'SADABS (1996)'
_exptl_crystal_colour colourless
_exptl_crystal_density_diffrn 1.948
_exptl_crystal_density_method 'not measured'
_exptl_crystal_description plate
_exptl_crystal_F_000 1136
_exptl_crystal_size_max 0.39
_exptl_crystal_size_mid 0.17
_exptl_crystal_size_min 0.01
_refine_diff_density_max 2.156
_refine_diff_density_min -1.068
_refine_diff_density_rms .222
_refine_ls_abs_structure_details 'Flack H D (1983), Acta Cryst. A39, 876-881'
_refine_ls_abs_structure_Flack 0.01(7)
_refine_ls_extinction_method none
_refine_ls_goodness_of_fit_ref 1.109
_refine_ls_hydrogen_treatment constr
_refine_ls_matrix_type full
_refine_ls_number_parameters 237
_refine_ls_number_reflns 4405
_refine_ls_number_restraints 1
_refine_ls_restrained_S_all 1.108
_refine_ls_R_factor_all 0.0552
_refine_ls_R_factor_gt 0.0528
_refine_ls_shift/su_max 0.001
_refine_ls_shift/su_mean 0.000
_refine_ls_structure_factor_coef Fsqd
_refine_ls_weighting_details 'calc w=1/[\s^2^(Fo^2^)+(0.0979P)^2^+1.9151P] where P=(Fo^2^+2Fc^2^)/3'
_refine_ls_weighting_scheme calc
_refine_ls_wR_factor_gt 0.1471
_refine_ls_wR_factor_ref 0.1489
_reflns_number_gt 4189
_reflns_number_total 4405
_reflns_threshold_expression >2sigma(I)
_cod_data_source_file b612027j.txt
_cod_data_source_block 5
_cod_depositor_comments
;
The following automatic conversions were performed:
'_symmetry_cell_setting' value 'Monoclinic' changed to 'monoclinic'
according to '/home/saulius/struct/CIF-dictionaries/cif_core.dic'
dictionary named 'cif_core.dic' version 2.4.1 from 2010-06-29.

Automatic conversion script
Id: cif_fix_enum 1527 2010-12-29 10:47:43Z saulius 
;
_cod_original_sg_symbol_H-M C2
_cod_database_code 7203626

loop_
_symmetry_equiv_pos_as_xyz
'x, y, z'
'-x, y, -z'
'x+1/2, y+1/2, z'
'-x+1/2, y+1/2, -z'

loop_
_atom_site_label
_atom_site_type_symbol
_atom_site_fract_x
_atom_site_fract_y
_atom_site_fract_z
_atom_site_U_iso_or_equiv
_atom_site_adp_type
_atom_site_occupancy
_atom_site_symmetry_multiplicity
_atom_site_calc_flag
_atom_site_refinement_flags
_atom_site_disorder_assembly
_atom_site_disorder_group
Ag1 Ag 0.01541(2) 0.61610(10) 0.72861(5) 0.01761(16) Uani 1 1 d . . .
Ag2 Ag 0.0000 0.38355(11) 0.5000 0.0150(2) Uani 1 2 d S . .
Ag3 Ag 0.0000 0.69262(14) 1.0000 0.0240(2) Uani 1 2 d S . .
N1 N -0.0763(3) 0.3538(10) 0.5859(6) 0.0138(14) Uani 1 1 d . . .
H1A H -0.0917 0.2359 0.5638 0.017 Uiso 1 1 calc R . .
H1B H -0.0667 0.3442 0.6627 0.017 Uiso 1 1 calc R . .
N2 N -0.0568(3) 0.7624(11) 0.6506(6) 0.0169(14) Uani 1 1 d . . .
H2A H -0.0585 0.8844 0.6830 0.020 Uiso 1 1 calc R . .
H2B H -0.0505 0.7807 0.5749 0.020 Uiso 1 1 calc R . .
N3 N 0.0787(3) 0.4491(11) 0.8173(6) 0.0177(14) Uani 1 1 d . . .
H3A H 0.0633 0.3954 0.8799 0.021 Uiso 1 1 calc R . .
H3B H 0.0872 0.3468 0.7706 0.021 Uiso 1 1 calc R . .
N4 N 0.0881(3) 0.7071(12) 1.0194(6) 0.0204(15) Uani 1 1 d . . .
H4A H 0.0968 0.8087 1.0686 0.024 Uiso 1 1 calc R . .
H4B H 0.0999 0.5944 1.0560 0.024 Uiso 1 1 calc R . .
C1 C -0.1205(3) 0.5017(13) 0.5725(7) 0.0161(17) Uani 1 1 d . . .
H1 H -0.1206 0.5540 0.4930 0.019 Uiso 1 1 calc R . .
C2 C -0.1117(3) 0.6747(12) 0.6554(7) 0.0151(16) Uani 1 1 d . . .
H2 H -0.1148 0.6228 0.7343 0.018 Uiso 1 1 calc R . .
C3 C -0.1584(4) 0.8213(13) 0.6332(8) 0.0192(17) Uani 1 1 d . . .
H3C H -0.1577 0.8708 0.5541 0.023 Uiso 1 1 calc R . .
H3D H -0.1529 0.9337 0.6857 0.023 Uiso 1 1 calc R . .
C4 C -0.2147(4) 0.7269(15) 0.6506(8) 0.0233(19) Uani 1 1 d . . .
H4C H -0.2160 0.6824 0.7306 0.028 Uiso 1 1 calc R . .
H4D H -0.2446 0.8246 0.6361 0.028 Uiso 1 1 calc R . .
C5 C -0.2246(4) 0.5551(13) 0.5715(8) 0.0229(19) Uani 1 1 d . . .
H5A H -0.2275 0.6013 0.4915 0.027 Uiso 1 1 calc R . .
H5B H -0.2600 0.4903 0.5878 0.027 Uiso 1 1 calc R . .
C6 C -0.1762(4) 0.4074(13) 0.5876(8) 0.0197(17) Uani 1 1 d . . .
H6A H -0.1764 0.3499 0.6649 0.024 Uiso 1 1 calc R . .
H6B H -0.1819 0.3001 0.5316 0.024 Uiso 1 1 calc R . .
C7 C 0.1325(3) 0.5408(13) 0.8585(7) 0.0162(16) Uani 1 1 d . . .
H7 H 0.1520 0.4490 0.9134 0.019 Uiso 1 1 calc R . .
C8 C 0.1229(4) 0.7318(13) 0.9200(7) 0.0183(17) Uani 1 1 d . . .
H8 H 0.1035 0.8241 0.8651 0.022 Uiso 1 1 calc R . .
C9 C 0.1796(4) 0.8229(16) 0.9603(8) 0.027(2) Uani 1 1 d . . .
H9A H 0.1733 0.9511 0.9964 0.032 Uiso 1 1 calc R . .
H9B H 0.1985 0.7368 1.0181 0.032 Uiso 1 1 calc R . .
C10 C 0.2173(4) 0.8506(17) 0.8598(9) 0.031(2) Uani 1 1 d . . .
H10A H 0.2006 0.9489 0.8063 0.037 Uiso 1 1 calc R . .
H10B H 0.2540 0.8998 0.8888 0.037 Uiso 1 1 calc R . .
C11 C 0.2244(4) 0.6599(16) 0.7977(9) 0.031(2) Uani 1 1 d . . .
H11A H 0.2451 0.5668 0.8488 0.037 Uiso 1 1 calc R . .
H11B H 0.2466 0.6827 0.7306 0.037 Uiso 1 1 calc R . .
C12 C 0.1688(4) 0.5714(15) 0.7587(9) 0.027(2) Uani 1 1 d . . .
H12A H 0.1750 0.4445 0.7211 0.032 Uiso 1 1 calc R . .
H12B H 0.1496 0.6591 0.7022 0.032 Uiso 1 1 calc R . .
O1 O 0.1144(3) 0.1373(12) 0.6374(6) 0.0343(17) Uani 1 1 d . . .
O2 O 0.0329(4) 0.0813(13) 0.6940(11) 0.065(3) Uani 1 1 d . . .
O3 O 0.0733(4) -0.1383(12) 0.5955(7) 0.0366(19) Uani 1 1 d . . .
N5 N 0.0731(3) 0.0271(11) 0.6430(6) 0.0198(16) Uani 1 1 d . . .
O4 O 0.0708(6) 0.1727(13) 0.0054(7) 0.070(4) Uani 1 1 d . . .
O5 O 0.0645(4) 0.3518(10) 0.1562(6) 0.0348(18) Uani 1 1 d . . .
O6 O 0.0827(4) 0.0454(11) 0.1738(6) 0.0359(19) Uani 1 1 d . . .
N6 N 0.0731(4) 0.1919(13) 0.1112(7) 0.0255(17) Uani 1 1 d . . .

loop_
_atom_site_aniso_label
_atom_site_aniso_U_11
_atom_site_aniso_U_22
_atom_site_aniso_U_33
_atom_site_aniso_U_23
_atom_site_aniso_U_13
_atom_site_aniso_U_12
Ag1 0.0155(3) 0.0176(3) 0.0193(3) -0.0016(3) -0.0035(2) -0.0012(2)
Ag2 0.0122(4) 0.0153(4) 0.0176(4) 0.000 0.0028(3) 0.000
Ag3 0.0237(5) 0.0267(5) 0.0228(5) 0.000 0.0109(4) 0.000
N1 0.009(3) 0.011(3) 0.021(3) -0.001(3) 0.000(3) 0.001(2)
N2 0.015(3) 0.018(3) 0.018(3) 0.000(3) 0.000(3) -0.002(3)
N3 0.018(3) 0.016(3) 0.019(4) 0.000(3) 0.004(3) 0.000(3)
N4 0.027(4) 0.017(3) 0.017(4) -0.002(3) 0.003(3) 0.001(3)
C1 0.012(4) 0.018(4) 0.019(4) -0.002(3) -0.001(3) 0.001(3)
C2 0.013(4) 0.014(4) 0.017(4) -0.003(3) -0.002(3) 0.000(3)
C3 0.020(4) 0.014(4) 0.023(4) -0.001(3) 0.001(3) 0.005(3)
C4 0.016(4) 0.031(5) 0.024(4) -0.003(4) 0.004(4) 0.005(4)
C5 0.016(4) 0.023(4) 0.029(5) -0.008(4) 0.001(4) 0.000(3)
C6 0.016(4) 0.019(4) 0.024(4) 0.004(4) 0.000(3) 0.000(3)
C7 0.014(4) 0.019(4) 0.016(4) 0.003(3) -0.001(3) 0.001(3)
C8 0.023(4) 0.018(4) 0.013(4) 0.001(3) -0.002(3) -0.001(3)
C9 0.030(5) 0.030(5) 0.020(4) 0.000(4) -0.004(4) -0.008(4)
C10 0.026(5) 0.044(6) 0.022(5) -0.003(4) -0.001(4) -0.018(4)
C11 0.018(4) 0.047(7) 0.028(5) -0.009(5) 0.007(4) -0.005(4)
C12 0.017(4) 0.036(6) 0.028(5) -0.002(4) 0.008(4) -0.001(4)
O1 0.036(4) 0.026(4) 0.040(4) 0.002(3) 0.003(3) -0.015(3)
O2 0.039(5) 0.037(6) 0.122(9) -0.049(6) 0.027(5) -0.014(4)
O3 0.053(5) 0.026(4) 0.033(4) -0.013(3) 0.015(3) -0.005(4)
N5 0.030(4) 0.011(3) 0.017(3) 0.004(3) -0.006(3) 0.008(3)
O4 0.165(12) 0.033(5) 0.015(4) 0.005(3) 0.018(5) 0.020(6)
O5 0.063(5) 0.012(3) 0.030(4) -0.004(3) 0.010(4) -0.004(3)
O6 0.067(6) 0.023(4) 0.018(3) 0.008(3) 0.003(4) 0.007(4)
N6 0.042(5) 0.017(3) 0.019(4) 0.002(3) 0.006(4) 0.000(4)

loop_
_atom_type_symbol
_atom_type_description
_atom_type_scat_dispersion_real
_atom_type_scat_dispersion_imag
_atom_type_scat_source
C C .0033 .0016 'International Tables Vol C Tables 4.2.6.8 and 6.1.1.4'
H H .0000 .0000 'International Tables Vol C Tables 4.2.6.8 and 6.1.1.4'
Ag Ag -.8971 1.1015 'International Tables Vol C Tables 4.2.6.8 and 6.1.1.4'
N N .0061 .0033 'International Tables Vol C Tables 4.2.6.8 and 6.1.1.4'
O O .0106 .0060 'International Tables Vol C Tables 4.2.6.8 and 6.1.1.4'

loop_
_geom_angle_atom_site_label_1
_geom_angle_atom_site_label_2
_geom_angle_atom_site_label_3
_geom_angle
_geom_angle_site_symmetry_1
_geom_angle_site_symmetry_3
_geom_angle_publ_flag
N3 Ag1 N2 172.2(3) . . ?
N3 Ag1 Ag2 101.1(2) . . ?
N2 Ag1 Ag2 79.6(2) . . ?
N3 Ag1 Ag3 74.2(2) . . ?
N2 Ag1 Ag3 101.8(2) . . ?
Ag2 Ag1 Ag3 154.67(3) . . ?
N1 Ag2 N1 169.2(4) . 2_556 ?
N1 Ag2 Ag1 73.02(19) . . ?
N1 Ag2 Ag1 112.83(19) 2_556 . ?
N1 Ag2 Ag1 112.83(19) . 2_556 ?
N1 Ag2 Ag1 73.02(19) 2_556 2_556 ?
Ag1 Ag2 Ag1 118.79(4) . 2_556 ?
N4 Ag3 N4 174.7(4) 2_557 . ?
N4 Ag3 Ag1 86.7(2) 2_557 2_557 ?
N4 Ag3 Ag1 94.2(2) . 2_557 ?
N4 Ag3 Ag1 94.2(2) 2_557 . ?
N4 Ag3 Ag1 86.7(2) . . ?
Ag1 Ag3 Ag1 161.59(4) 2_557 . ?
C1 N1 Ag2 121.1(5) . . ?
C1 N1 H1A 107.0 . . ?
Ag2 N1 H1A 107.0 . . ?
C1 N1 H1B 107.0 . . ?
Ag2 N1 H1B 107.0 . . ?
H1A N1 H1B 106.8 . . ?
C2 N2 Ag1 120.2(5) . . ?
C2 N2 H2A 107.3 . . ?
Ag1 N2 H2A 107.3 . . ?
C2 N2 H2B 107.3 . . ?
Ag1 N2 H2B 107.3 . . ?
H2A N2 H2B 106.9 . . ?
C7 N3 Ag1 121.1(5) . . ?
C7 N3 H3A 107.1 . . ?
Ag1 N3 H3A 107.1 . . ?
C7 N3 H3B 107.1 . . ?
Ag1 N3 H3B 107.1 . . ?
H3A N3 H3B 106.8 . . ?
C8 N4 Ag3 121.9(6) . . ?
C8 N4 H4A 106.9 . . ?
Ag3 N4 H4A 106.9 . . ?
C8 N4 H4B 106.9 . . ?
Ag3 N4 H4B 106.9 . . ?
H4A N4 H4B 106.7 . . ?
N1 C1 C6 109.8(7) . . ?
N1 C1 C2 112.8(7) . . ?
C6 C1 C2 110.2(7) . . ?
N1 C1 H1 108.0 . . ?
C6 C1 H1 108.0 . . ?
C2 C1 H1 108.0 . . ?
N2 C2 C3 112.8(7) . . ?
N2 C2 C1 112.6(7) . . ?
C3 C2 C1 109.0(7) . . ?
N2 C2 H2 107.4 . . ?
C3 C2 H2 107.4 . . ?
C1 C2 H2 107.4 . . ?
C2 C3 C4 110.7(7) . . ?
C2 C3 H3C 109.5 . . ?
C4 C3 H3C 109.5 . . ?
C2 C3 H3D 109.5 . . ?
C4 C3 H3D 109.5 . . ?
H3C C3 H3D 108.1 . . ?
C5 C4 C3 110.8(8) . . ?
C5 C4 H4C 109.5 . . ?
C3 C4 H4C 109.5 . . ?
C5 C4 H4D 109.5 . . ?
C3 C4 H4D 109.5 . . ?
H4C C4 H4D 108.1 . . ?
C4 C5 C6 110.1(7) . . ?
C4 C5 H5A 109.6 . . ?
C6 C5 H5A 109.6 . . ?
C4 C5 H5B 109.6 . . ?
C6 C5 H5B 109.6 . . ?
H5A C5 H5B 108.2 . . ?
C1 C6 C5 112.1(7) . . ?
C1 C6 H6A 109.2 . . ?
C5 C6 H6A 109.2 . . ?
C1 C6 H6B 109.2 . . ?
C5 C6 H6B 109.2 . . ?
H6A C6 H6B 107.9 . . ?
N3 C7 C8 111.3(7) . . ?
N3 C7 C12 109.8(7) . . ?
C8 C7 C12 111.1(8) . . ?
N3 C7 H7 108.2 . . ?
C8 C7 H7 108.2 . . ?
C12 C7 H7 108.2 . . ?
N4 C8 C7 112.6(7) . . ?
N4 C8 C9 109.5(7) . . ?
C7 C8 C9 109.6(8) . . ?
N4 C8 H8 108.3 . . ?
C7 C8 H8 108.3 . . ?
C9 C8 H8 108.3 . . ?
C10 C9 C8 111.3(8) . . ?
C10 C9 H9A 109.4 . . ?
C8 C9 H9A 109.4 . . ?
C10 C9 H9B 109.4 . . ?
C8 C9 H9B 109.4 . . ?
H9A C9 H9B 108.0 . . ?
C11 C10 C9 110.7(9) . . ?
C11 C10 H10A 109.5 . . ?
C9 C10 H10A 109.5 . . ?
C11 C10 H10B 109.5 . . ?
C9 C10 H10B 109.5 . . ?
H10A C10 H10B 108.1 . . ?
C10 C11 C12 111.5(8) . . ?
C10 C11 H11A 109.3 . . ?
C12 C11 H11A 109.3 . . ?
C10 C11 H11B 109.3 . . ?
C12 C11 H11B 109.3 . . ?
H11A C11 H11B 108.0 . . ?
C11 C12 C7 111.3(8) . . ?
C11 C12 H12A 109.4 . . ?
C7 C12 H12A 109.4 . . ?
C11 C12 H12B 109.4 . . ?
C7 C12 H12B 109.4 . . ?
H12A C12 H12B 108.0 . . ?
O2 N5 O1 119.8(8) . . ?
O2 N5 O3 120.7(9) . . ?
O1 N5 O3 119.4(9) . . ?
O5 N6 O4 121.3(9) . . ?
O5 N6 O6 119.0(8) . . ?
O4 N6 O6 119.7(8) . . ?

loop_
_geom_bond_atom_site_label_1
_geom_bond_atom_site_label_2
_geom_bond_distance
_geom_bond_site_symmetry_2
_geom_bond_publ_flag
Ag1 N3 2.131(7) . ?
Ag1 N2 2.167(7) . ?
Ag1 Ag2 3.1258(9) . ?
Ag1 Ag3 3.2744(10) . ?
Ag2 N1 2.160(7) . ?
Ag2 N1 2.160(7) 2_556 ?
Ag2 Ag1 3.1259(9) 2_556 ?
Ag3 N4 2.128(8) 2_557 ?
Ag3 N4 2.128(8) . ?
Ag3 Ag1 3.2744(10) 2_557 ?
N1 C1 1.473(10) . ?
N1 H1A 0.9200 . ?
N1 H1B 0.9200 . ?
N2 C2 1.458(11) . ?
N2 H2A 0.9200 . ?
N2 H2B 0.9200 . ?
N3 C7 1.496(11) . ?
N3 H3A 0.9200 . ?
N3 H3B 0.9200 . ?
N4 C8 1.487(12) . ?
N4 H4A 0.9200 . ?
N4 H4B 0.9200 . ?
C1 C6 1.512(12) . ?
C1 C2 1.540(11) . ?
C1 H1 1.0000 . ?
C2 C3 1.521(11) . ?
C2 H2 1.0000 . ?
C3 C4 1.530(13) . ?
C3 H3C 0.9900 . ?
C3 H3D 0.9900 . ?
C4 C5 1.509(13) . ?
C4 H4C 0.9900 . ?
C4 H4D 0.9900 . ?
C5 C6 1.548(12) . ?
C5 H5A 0.9900 . ?
C5 H5B 0.9900 . ?
C6 H6A 0.9900 . ?
C6 H6B 0.9900 . ?
C7 C8 1.518(12) . ?
C7 C12 1.519(13) . ?
C7 H7 1.0000 . ?
C8 C9 1.552(13) . ?
C8 H8 1.0000 . ?
C9 C10 1.542(14) . ?
C9 H9A 0.9900 . ?
C9 H9B 0.9900 . ?
C10 C11 1.510(15) . ?
C10 H10A 0.9900 . ?
C10 H10B 0.9900 . ?
C11 C12 1.518(13) . ?
C11 H11A 0.9900 . ?
C11 H11B 0.9900 . ?
C12 H12A 0.9900 . ?
C12 H12B 0.9900 . ?
O1 N5 1.255(11) . ?
O2 N5 1.227(12) . ?
O3 N5 1.262(11) . ?
O4 N6 1.247(11) . ?
O5 N6 1.238(12) . ?
O6 N6 1.257(11) . ?
